data_4037722
loop_
_publ_author_name
'Wu, Di'
'Qiu, Jiashen'
'Li, Chengqiu'
'Yuan, Lexia'
'Yin, Hongquan'
'Chen, Fu-Xue'

_publ_section_title
;
 Lewis Acid-Catalyzed Asymmetric Selenocyanation of \b-Ketoesters with
 N-Selenocyanatosaccharin.
;
_journal_name_full 'The Journal of organic chemistry'
_journal_paper_doi 10.1021/acs.joc.9b02786
_journal_year 2019
_chemical_absolute_configuration S
_chemical_formula_sum 'C22 H23 N O3 Se'
_chemical_formula_weight 428.37
_space_group_crystal_system orthorhombic
_space_group_IT_number 19
_space_group_name_Hall 'P 2ac 2ab'
_space_group_name_H-M_alt 'P 21 21 21'
_atom_sites_solution_hydrogens geom
_audit_creation_method SHELXL-2014
_cell_angle_alpha 90
_cell_angle_beta 90
_cell_angle_gamma 90
_cell_formula_units_Z 8
_cell_length_a 12.484(2)
_cell_length_b 15.984(3)
_cell_length_c 20.269(3)
_cell_measurement_reflns_used 8242
_cell_measurement_temperature 296(2)
_cell_measurement_theta_max 20.53
_cell_measurement_theta_min 2.30
_cell_volume 4044.6(12)
_computing_cell_refinement 'Bruker SMART'
_computing_data_collection 'Bruker SMART'
_computing_data_reduction 'Bruker SAINT'
_computing_molecular_graphics 'Bruker SHELXTL'
_computing_publication_material 'Bruker SHELXTL'
_computing_structure_refinement 'SHELXL-2014 (Sheldrick, 2014)'
_computing_structure_solution 'Bruker SHELXTL'
_diffrn_ambient_temperature 296(2)
_diffrn_measured_fraction_theta_full 0.948
_diffrn_measured_fraction_theta_max 0.996
_diffrn_measurement_device_type 'Bruker APEX-II CCD'
_diffrn_measurement_method '\f and \w scans'
_diffrn_radiation_type MoK\a
_diffrn_radiation_wavelength 0.71073
_diffrn_reflns_av_R_equivalents 0.0476
_diffrn_reflns_av_unetI/netI 0.0476
_diffrn_reflns_Laue_measured_fraction_full 0.948
_diffrn_reflns_Laue_measured_fraction_max 0.996
_diffrn_reflns_limit_h_max 14
_diffrn_reflns_limit_h_min -14
_diffrn_reflns_limit_k_max 18
_diffrn_reflns_limit_k_min -18
_diffrn_reflns_limit_l_max 23
_diffrn_reflns_limit_l_min -23
_diffrn_reflns_number 38362
_diffrn_reflns_point_group_measured_fraction_full 0.945
_diffrn_reflns_point_group_measured_fraction_max 0.994
_diffrn_reflns_theta_full 25.242
_diffrn_reflns_theta_max 24.801
_diffrn_reflns_theta_min 1.622
_exptl_absorpt_coefficient_mu 1.878
_exptl_absorpt_correction_type none
_exptl_crystal_density_diffrn 1.407
_exptl_crystal_description needle
_exptl_crystal_F_000 1760
_refine_diff_density_max 0.563
_refine_diff_density_min -0.486
_refine_diff_density_rms 0.038
_refine_ls_abs_structure_details
; 
 Flack x determined using 1701 quotients [(I+)-(I-)]/[(I+)+(I-)] 
 (Parsons, Flack and Wagner, Acta Cryst. B69 (2013) 249-259). 
;
_refine_ls_abs_structure_Flack 0.009(5)
_refine_ls_extinction_method none
_refine_ls_goodness_of_fit_ref 0.965
_refine_ls_hydrogen_treatment constr
_refine_ls_matrix_type full
_refine_ls_number_parameters 487
_refine_ls_number_reflns 6914
_refine_ls_number_restraints 0
_refine_ls_restrained_S_all 0.965
_refine_ls_R_factor_all 0.0787
_refine_ls_R_factor_gt 0.0437
_refine_ls_shift/su_max 0.001
_refine_ls_shift/su_mean 0.000
_refine_ls_structure_factor_coef Fsqd
_refine_ls_weighting_details 'w=1/[\s^2^(Fo^2^)+(0.0470P)^2^+1.8723P] where P=(Fo^2^+2Fc^2^)/3'
_refine_ls_weighting_scheme calc
_refine_ls_wR_factor_gt 0.0970
_refine_ls_wR_factor_ref 0.1131
_reflns_Friedel_coverage 0.786
_reflns_Friedel_fraction_full 0.941
_reflns_Friedel_fraction_max 0.991
_reflns_number_gt 4752
_reflns_number_total 6914
_reflns_threshold_expression 'I > 2\s(I)'
_cod_data_source_file jo9b02786_si_002.cif
_cod_data_source_block wd-0589-1
_cod_database_code 4037722
_shelx_space_group_comment
; 
The symmetry employed for this shelxl refinement is uniquely defined 
by the following loop, which should always be used as a source of 
symmetry information in preference to the above space-group names. 
They are only intended as comments. 
;
_shelxl_version_number 2014-3

loop_
_space_group_symop_operation_xyz
'x, y, z'
'-x+1/2, -y, z+1/2'
'-x, y+1/2, -z+1/2'
'x+1/2, -y+1/2, -z'

loop_
_atom_site_label
_atom_site_type_symbol
_atom_site_fract_x
_atom_site_fract_y
_atom_site_fract_z
_atom_site_U_iso_or_equiv
_atom_site_adp_type
_atom_site_occupancy
_atom_site_site_symmetry_order
_atom_site_calc_flag
_atom_site_refinement_flags_posn
_atom_site_refinement_flags_adp
Se1 Se 0.25805(7) 0.71684(5) 0.14167(5) 0.1061(3) Uani 1 1 d . .
O6 O 0.3276(3) 0.8942(3) 0.07167(19) 0.0638(11) Uani 1 1 d . .
O5 O 0.2974(3) 0.9370(3) 0.1760(2) 0.0769(13) Uani 1 1 d . .
C5 C 0.0459(5) 0.9063(5) 0.1936(3) 0.075(2) Uani 1 1 d . .
C7 C 0.1898(5) 0.8280(4) 0.1299(3) 0.0665(17) Uani 1 1 d . .
C11 C 0.5095(4) 0.9368(4) 0.1056(3) 0.0749(18) Uani 1 1 d . .
H11A H 0.5304 0.8784 0.1068 0.090 Uiso 1 1 calc R U
H11B H 0.4871 0.9534 0.1495 0.090 Uiso 1 1 calc R U
C12 C 0.4194(4) 0.9493(3) 0.0573(3) 0.0510(13) Uani 1 1 d . .
C13 C 0.6032(5) 0.9907(6) 0.0829(4) 0.097(2) Uani 1 1 d . .
H13 H 0.6628 0.9841 0.1140 0.116 Uiso 1 1 calc R U
C18 C -0.1108(7) 1.0276(7) 0.1984(6) 0.126(3) Uani 1 1 d . .
H18 H -0.1645 1.0678 0.1998 0.151 Uiso 1 1 calc R U
C19 C -0.0658(6) 1.0052(5) 0.1387(4) 0.103(3) Uani 1 1 d . .
H19 H -0.0888 1.0311 0.1001 0.124 Uiso 1 1 calc R U
C20 C 0.2785(5) 0.8936(4) 0.1290(3) 0.0596(14) Uani 1 1 d . .
C21 C -0.0768(8) 0.9909(8) 0.2553(5) 0.121(4) Uani 1 1 d . .
H21 H -0.1063 1.0075 0.2953 0.145 Uiso 1 1 calc R U
C23 C 0.0137(5) 0.9441(5) 0.1356(3) 0.0776(19) Uani 1 1 d . .
C24 C 0.1150(5) 0.8339(4) 0.0710(3) 0.0731(18) Uani 1 1 d . .
H24A H 0.0609 0.7904 0.0738 0.088 Uiso 1 1 calc R U
H24B H 0.1551 0.8258 0.0305 0.088 Uiso 1 1 calc R U
O4 O 0.1367(4) 0.7884(4) 0.2375(3) 0.1096(18) Uani 1 1 d . .
C27 C 0.3851(5) 1.0395(4) 0.0548(3) 0.0692(16) Uani 1 1 d . .
H27A H 0.3614 1.0575 0.0981 0.083 Uiso 1 1 calc R U
H27B H 0.3259 1.0459 0.0242 0.083 Uiso 1 1 calc R U
C32 C 0.0618(5) 0.9189(5) 0.0704(3) 0.076(2) Uani 1 1 d . .
H32A H 0.1144 0.9605 0.0576 0.091 Uiso 1 1 calc R U
H32B H 0.0058 0.9189 0.0372 0.091 Uiso 1 1 calc R U
C33 C 0.1243(6) 0.8383(5) 0.1922(3) 0.077(2) Uani 1 1 d . .
C35 C 0.4800(7) 1.0929(5) 0.0323(4) 0.089(2) Uani 1 1 d . .
H35 H 0.4588 1.1519 0.0309 0.107 Uiso 1 1 calc R U
C36 C -0.0001(7) 0.9301(6) 0.2543(4) 0.097(3) Uani 1 1 d . .
H36 H 0.0216 0.9045 0.2933 0.116 Uiso 1 1 calc R U
C42 C 0.3208(8) 0.7099(5) 0.0579(5) 0.101(3) Uani 1 1 d . .
N2 N 0.3584(7) 0.7016(5) 0.0082(5) 0.140(3) Uani 1 1 d . .
C44 C 0.4526(6) 0.9212(5) -0.0115(3) 0.092(2) Uani 1 1 d . .
H44A H 0.3934 0.9280 -0.0420 0.110 Uiso 1 1 calc R U
H44B H 0.4728 0.8626 -0.0109 0.110 Uiso 1 1 calc R U
C45 C 0.5696(7) 1.0815(5) 0.0813(4) 0.102(3) Uani 1 1 d . .
H45A H 0.6301 1.1161 0.0689 0.122 Uiso 1 1 calc R U
H45B H 0.5458 1.0987 0.1248 0.122 Uiso 1 1 calc R U
C50 C 0.5157(9) 1.0648(7) -0.0362(4) 0.116(3) Uani 1 1 d . .
H50A H 0.4574 1.0719 -0.0673 0.140 Uiso 1 1 calc R U
H50B H 0.5756 1.0986 -0.0508 0.140 Uiso 1 1 calc R U
C52 C 0.5479(8) 0.9749(6) -0.0335(4) 0.112(3) Uani 1 1 d . .
H52 H 0.5709 0.9569 -0.0775 0.134 Uiso 1 1 calc R U
C60 C 0.6394(7) 0.9630(7) 0.0146(5) 0.127(3) Uani 1 1 d . .
H60A H 0.7006 0.9959 0.0007 0.152 Uiso 1 1 calc R U
H60B H 0.6605 0.9046 0.0157 0.152 Uiso 1 1 calc R U
Se2 Se 0.38855(7) 0.48064(6) 0.10581(6) 0.1293(4) Uani 1 1 d . .
O3 O 0.6058(3) 0.5525(3) 0.17319(19) 0.0668(11) Uani 1 1 d . .
C4 C 0.6771(4) 0.6234(4) 0.1895(3) 0.0565(15) Uani 1 1 d . .
C6 C 0.5367(5) 0.4377(4) 0.1159(3) 0.0715(18) Uani 1 1 d . .
O2 O 0.6758(4) 0.5247(3) 0.0727(2) 0.0844(13) Uani 1 1 d . .
C9 C 0.6984(5) 0.3089(4) 0.1091(3) 0.0717(18) Uani 1 1 d . .
C10 C 0.6712(5) 0.6933(4) 0.1395(3) 0.0705(17) Uani 1 1 d . .
H10A H 0.5976 0.7115 0.1341 0.085 Uiso 1 1 calc R U
H10B H 0.6976 0.6741 0.0972 0.085 Uiso 1 1 calc R U
C14 C 0.6459(7) 0.3279(5) 0.0522(4) 0.085(2) Uani 1 1 d . .
C15 C 0.7900(5) 0.5926(4) 0.1983(3) 0.0640(16) Uani 1 1 d . .
H15A H 0.8177 0.5718 0.1567 0.077 Uiso 1 1 calc R U
H15B H 0.7918 0.5475 0.2302 0.077 Uiso 1 1 calc R U
C16 C 0.8528(6) 0.7363(5) 0.1726(4) 0.093(2) Uani 1 1 d . .
H16A H 0.8972 0.7824 0.1874 0.111 Uiso 1 1 calc R U
H16B H 0.8802 0.7170 0.1305 0.111 Uiso 1 1 calc R U
C17 C 0.7397(6) 0.7656(4) 0.1644(3) 0.084(2) Uani 1 1 d . .
H17 H 0.7377 0.8114 0.1322 0.100 Uiso 1 1 calc R U
C22 C 0.5502(5) 0.3794(4) 0.1744(3) 0.0653(16) Uani 1 1 d . .
H22A H 0.5368 0.4097 0.2150 0.078 Uiso 1 1 calc R U
H22B H 0.4989 0.3340 0.1713 0.078 Uiso 1 1 calc R U
C26 C 0.6621(5) 0.3447(4) 0.1749(3) 0.0712(17) Uani 1 1 d . .
H26A H 0.6663 0.3011 0.2081 0.085 Uiso 1 1 calc R U
H26B H 0.7113 0.3888 0.1878 0.085 Uiso 1 1 calc R U
C28 C 0.6144(5) 0.5110(4) 0.1170(3) 0.0654(16) Uani 1 1 d . .
C29 C 0.8145(7) 0.6964(6) 0.2886(4) 0.105(3) Uani 1 1 d . .
H29A H 0.8162 0.6511 0.3205 0.127 Uiso 1 1 calc R U
H29B H 0.8588 0.7416 0.3052 0.127 Uiso 1 1 calc R U
C30 C 0.8580(6) 0.6658(5) 0.2224(4) 0.089(2) Uani 1 1 d . .
H30 H 0.9324 0.6476 0.2277 0.107 Uiso 1 1 calc R U
C31 C 0.5579(8) 0.3877(5) 0.0519(3) 0.094(3) Uani 1 1 d . .
C34 C 0.7840(6) 0.2554(5) 0.1062(4) 0.099(2) Uani 1 1 d . .
H34 H 0.8207 0.2412 0.1446 0.119 Uiso 1 1 calc R U
C37 C 0.7014(7) 0.7265(5) 0.2800(4) 0.093(2) Uani 1 1 d . .
H37 H 0.6736 0.7463 0.3224 0.112 Uiso 1 1 calc R U
C39 C 0.6335(6) 0.6536(5) 0.2555(3) 0.080(2) Uani 1 1 d . .
H39A H 0.5596 0.6714 0.2505 0.097 Uiso 1 1 calc R U
H39B H 0.6355 0.6084 0.2874 0.097 Uiso 1 1 calc R U
O1 O 0.4963(6) 0.4014(4) 0.0055(3) 0.145(3) Uani 1 1 d . .
C47 C 0.6986(7) 0.7970(5) 0.2305(4) 0.099(2) Uani 1 1 d . .
H47A H 0.7430 0.8429 0.2457 0.119 Uiso 1 1 calc R U
H47B H 0.6258 0.8174 0.2257 0.119 Uiso 1 1 calc R U
C48 C 0.8157(9) 0.2228(6) 0.0471(6) 0.130(4) Uani 1 1 d . .
H48 H 0.8750 0.1876 0.0458 0.157 Uiso 1 1 calc R U
C49 C 0.7630(12) 0.2404(8) -0.0100(6) 0.151(6) Uani 1 1 d . .
H49 H 0.7844 0.2159 -0.0495 0.181 Uiso 1 1 calc R U
C54 C 0.6785(10) 0.2943(6) -0.0086(4) 0.125(4) Uani 1 1 d . .
H54 H 0.6429 0.3087 -0.0473 0.150 Uiso 1 1 calc R U
C511 C 0.3709(7) 0.5233(7) 0.1943(5) 0.100(3) Uani 1 1 d . .
N1 N 0.3603(7) 0.5483(8) 0.2427(6) 0.153(4) Uani 1 1 d . .

loop_
_atom_site_aniso_label
_atom_site_aniso_U_11
_atom_site_aniso_U_22
_atom_site_aniso_U_33
_atom_site_aniso_U_23
_atom_site_aniso_U_13
_atom_site_aniso_U_12
Se1 0.1115(6) 0.0766(4) 0.1301(7) 0.0248(5) -0.0247(6) -0.0209(5)
O6 0.064(2) 0.071(3) 0.056(3) -0.007(2) 0.002(2) -0.017(2)
O5 0.071(3) 0.100(3) 0.060(3) -0.015(2) 0.008(2) -0.034(2)
C5 0.056(4) 0.114(6) 0.055(4) -0.003(4) 0.005(4) -0.041(4)
C7 0.061(4) 0.077(4) 0.062(4) 0.009(3) -0.013(3) -0.021(3)
C11 0.050(3) 0.087(5) 0.087(5) 0.017(4) -0.005(3) 0.001(3)
C12 0.047(3) 0.056(3) 0.051(3) -0.002(3) 0.004(3) -0.005(3)
C13 0.051(4) 0.141(8) 0.099(6) 0.013(5) -0.002(4) -0.009(5)
C18 0.086(6) 0.150(8) 0.142(9) -0.006(8) 0.038(7) 0.000(7)
C19 0.073(4) 0.131(7) 0.104(6) 0.004(5) 0.027(5) 0.002(5)
C20 0.058(3) 0.069(4) 0.051(4) 0.001(3) -0.003(3) -0.014(3)
C21 0.090(6) 0.178(11) 0.094(7) -0.031(7) 0.027(5) -0.043(7)
C23 0.061(4) 0.109(5) 0.063(4) 0.001(4) 0.007(3) -0.022(4)
C24 0.065(4) 0.093(5) 0.061(4) -0.002(3) -0.010(3) -0.022(4)
O4 0.091(4) 0.159(5) 0.079(4) 0.043(4) -0.017(3) -0.040(4)
C27 0.071(4) 0.069(4) 0.068(4) 0.008(3) -0.001(3) 0.009(4)
C32 0.061(4) 0.114(6) 0.053(4) 0.008(4) -0.009(3) -0.015(4)
C33 0.067(4) 0.112(6) 0.052(4) 0.020(4) -0.017(4) -0.047(4)
C35 0.103(6) 0.068(5) 0.097(6) 0.018(4) 0.007(5) -0.007(4)
C36 0.075(5) 0.147(8) 0.068(5) 0.000(5) 0.003(4) -0.048(6)
C42 0.116(7) 0.075(5) 0.113(7) -0.001(5) 0.013(6) -0.012(5)
N2 0.143(7) 0.101(5) 0.175(9) -0.027(6) 0.028(7) 0.007(5)
C44 0.106(6) 0.101(5) 0.068(4) -0.015(4) 0.022(4) -0.013(5)
C45 0.093(6) 0.106(6) 0.107(6) 0.001(5) 0.019(5) -0.046(5)
C50 0.133(8) 0.142(9) 0.075(6) 0.037(5) 0.008(5) -0.037(7)
C52 0.127(8) 0.132(8) 0.076(5) -0.016(5) 0.052(5) -0.023(7)
C60 0.081(6) 0.142(8) 0.156(9) 0.012(7) 0.051(6) 0.003(6)
Se2 0.0779(5) 0.1171(7) 0.1929(11) 0.0493(7) -0.0661(6) -0.0205(5)
O3 0.060(2) 0.080(3) 0.061(3) 0.004(2) 0.007(2) -0.022(2)
C4 0.054(3) 0.061(4) 0.054(3) 0.001(3) 0.005(3) -0.006(3)
C6 0.062(4) 0.084(4) 0.069(4) 0.021(3) -0.016(3) -0.021(3)
O2 0.102(3) 0.092(3) 0.059(3) 0.000(2) 0.010(3) -0.040(3)
C9 0.078(4) 0.078(4) 0.059(4) -0.009(3) 0.006(4) -0.025(4)
C10 0.072(4) 0.073(4) 0.066(4) 0.012(3) 0.007(3) 0.006(3)
C14 0.119(7) 0.073(5) 0.062(5) 0.000(4) -0.002(5) -0.047(5)
C15 0.062(4) 0.062(4) 0.068(4) -0.003(3) 0.002(3) 0.000(3)
C16 0.087(5) 0.078(5) 0.113(6) -0.030(4) 0.028(5) -0.034(4)
C17 0.106(6) 0.061(4) 0.084(5) 0.002(3) 0.025(4) -0.008(4)
C22 0.060(4) 0.077(4) 0.059(4) 0.013(3) 0.000(3) -0.003(3)
C26 0.070(4) 0.079(4) 0.064(4) 0.004(3) -0.003(3) 0.001(4)
C28 0.062(3) 0.073(4) 0.061(4) 0.011(3) -0.013(3) -0.019(3)
C29 0.131(7) 0.106(6) 0.079(5) -0.030(5) -0.032(5) -0.010(6)
C30 0.061(4) 0.086(5) 0.120(7) -0.025(5) -0.012(4) -0.002(4)
C31 0.129(7) 0.100(6) 0.054(4) 0.030(4) -0.034(5) -0.072(6)
C34 0.094(5) 0.095(5) 0.109(6) -0.027(5) 0.027(5) -0.011(5)
C37 0.114(6) 0.096(6) 0.071(5) -0.024(4) 0.013(4) -0.001(5)
C39 0.083(5) 0.100(5) 0.058(4) -0.002(4) 0.021(4) 0.006(4)
O1 0.210(7) 0.132(5) 0.093(4) 0.024(4) -0.086(5) -0.059(5)
C47 0.117(6) 0.073(5) 0.107(6) -0.014(4) 0.018(5) 0.011(4)
C48 0.150(9) 0.102(7) 0.139(9) -0.050(7) 0.074(8) -0.038(6)
C49 0.234(16) 0.118(9) 0.102(8) -0.048(7) 0.080(10) -0.086(10)
C54 0.216(12) 0.097(7) 0.062(5) -0.015(5) 0.026(7) -0.080(8)
C511 0.072(5) 0.129(8) 0.100(6) 0.021(6) -0.019(5) -0.012(5)
N1 0.087(5) 0.190(10) 0.183(10) 0.016(9) 0.020(7) 0.020(6)

loop_
_atom_type_symbol
_atom_type_description
_atom_type_scat_dispersion_real
_atom_type_scat_dispersion_imag
_atom_type_scat_source
C C 0.0033 0.0016 'International Tables Vol C Tables 4.2.6.8 and 6.1.1.4'
H H 0.0000 0.0000 'International Tables Vol C Tables 4.2.6.8 and 6.1.1.4'
N N 0.0061 0.0033 'International Tables Vol C Tables 4.2.6.8 and 6.1.1.4'
O O 0.0106 0.0060 'International Tables Vol C Tables 4.2.6.8 and 6.1.1.4'
Se Se -0.0929 2.2259 'International Tables Vol C Tables 4.2.6.8 and 6.1.1.4'

loop_
_geom_angle_atom_site_label_1
_geom_angle_atom_site_label_2
_geom_angle_atom_site_label_3
_geom_angle
C42 Se1 C7 97.1(3)
C20 O6 C12 122.8(4)
C23 C5 C36 120.4(8)
C23 C5 C33 120.3(6)
C36 C5 C33 119.2(7)
C33 C7 C24 108.5(5)
C33 C7 C20 109.1(5)
C24 C7 C20 113.3(5)
C33 C7 Se1 103.2(4)
C24 C7 Se1 114.5(4)
C20 C7 Se1 107.8(4)
C12 C11 C13 107.6(5)
O6 C12 C27 111.0(4)
O6 C12 C11 112.0(4)
C27 C12 C11 111.2(5)
O6 C12 C44 102.5(5)
C27 C12 C44 109.2(5)
C11 C12 C44 110.7(5)
C45 C13 C60 110.0(7)
C45 C13 C11 109.7(6)
C60 C13 C11 109.8(7)
C21 C18 C19 120.3(10)
C18 C19 C23 120.6(9)
O5 C20 O6 127.3(5)
O5 C20 C7 122.0(5)
O6 C20 C7 110.7(5)
C36 C21 C18 120.9(9)
C5 C23 C19 118.5(7)
C5 C23 C32 120.9(7)
C19 C23 C32 120.6(7)
C7 C24 C32 109.4(5)
C12 C27 C35 109.0(5)
C23 C32 C24 114.0(6)
O4 C33 C5 123.7(7)
O4 C33 C7 119.0(8)
C5 C33 C7 117.2(6)
C45 C35 C50 110.3(7)
C45 C35 C27 108.1(6)
C50 C35 C27 109.4(7)
C21 C36 C5 119.4(8)
N2 C42 Se1 176.7(9)
C12 C44 C52 108.2(6)
C13 C45 C35 109.7(6)
C52 C50 C35 109.3(6)
C50 C52 C60 110.3(8)
C50 C52 C44 109.9(8)
C60 C52 C44 109.2(8)
C52 C60 C13 109.0(7)
C511 Se2 C6 97.6(3)
C28 O3 C4 121.9(4)
O3 C4 C15 109.9(5)
O3 C4 C10 112.8(5)
C15 C4 C10 111.5(5)
O3 C4 C39 103.0(4)
C15 C4 C39 109.6(5)
C10 C4 C39 109.7(5)
C22 C6 C28 113.1(5)
C22 C6 C31 108.6(5)
C28 C6 C31 107.5(5)
C22 C6 Se2 113.4(4)
C28 C6 Se2 109.2(4)
C31 C6 Se2 104.6(5)
C14 C9 C34 118.6(7)
C14 C9 C26 121.1(7)
C34 C9 C26 120.3(7)
C4 C10 C17 108.2(5)
C9 C14 C54 121.2(9)
C9 C14 C31 120.9(7)
C54 C14 C31 117.8(9)
C4 C15 C30 108.0(5)
C17 C16 C30 110.3(6)
C16 C17 C47 108.9(7)
C16 C17 C10 109.1(5)
C47 C17 C10 110.7(6)
C26 C22 C6 109.6(5)
C22 C26 C9 114.1(6)
O2 C28 O3 127.2(5)
O2 C28 C6 122.5(6)
O3 C28 C6 110.3(6)
C37 C29 C30 109.5(6)
C16 C30 C15 109.5(6)
C16 C30 C29 109.4(7)
C15 C30 C29 109.2(6)
O1 C31 C14 126.1(9)
O1 C31 C6 116.2(9)
C14 C31 C6 117.7(6)
C48 C34 C9 120.1(9)
C29 C37 C47 109.8(7)
C29 C37 C39 108.4(7)
C47 C37 C39 110.0(7)
C37 C39 C4 109.2(5)
C37 C47 C17 109.4(6)
C49 C48 C34 121.8(11)
C48 C49 C54 119.2(10)
C49 C54 C14 119.0(11)
N1 C511 Se2 178.5(13)

loop_
_geom_bond_atom_site_label_1
_geom_bond_atom_site_label_2
_geom_bond_distance
Se1 C42 1.874(10)
Se1 C7 1.985(7)
O6 C20 1.314(6)
O6 C12 1.474(6)
O5 C20 1.202(6)
C5 C23 1.380(9)
C5 C36 1.411(11)
C5 C33 1.462(10)
C7 C33 1.515(9)
C7 C24 1.518(8)
C7 C20 1.526(8)
C11 C12 1.504(8)
C11 C13 1.523(9)
C12 C27 1.504(8)
C12 C44 1.524(8)
C13 C45 1.511(11)
C13 C60 1.522(11)
C18 C21 1.360(13)
C18 C19 1.382(12)
C19 C23 1.394(10)
C21 C36 1.365(13)
C23 C32 1.507(9)
C24 C32 1.513(9)
O4 C33 1.226(8)
C27 C35 1.531(9)
C35 C45 1.507(11)
C35 C50 1.525(11)
C42 N2 1.118(10)
C44 C52 1.533(11)
C50 C52 1.493(13)
C52 C60 1.514(12)
Se2 C511 1.933(10)
Se2 C6 1.984(6)
O3 C28 1.323(7)
O3 C4 1.478(7)
C4 C15 1.504(8)
C4 C10 1.511(8)
C4 C39 1.523(8)
C6 C22 1.516(8)
C6 C28 1.521(8)
C6 C31 1.546(11)
O2 C28 1.201(7)
C9 C14 1.361(10)
C9 C34 1.371(10)
C9 C26 1.521(9)
C10 C17 1.523(9)
C14 C54 1.404(11)
C14 C31 1.456(12)
C15 C30 1.525(9)
C16 C17 1.497(10)
C16 C30 1.514(10)
C17 C47 1.519(9)
C22 C26 1.504(8)
C29 C37 1.501(12)
C29 C30 1.529(10)
C31 O1 1.234(9)
C34 C48 1.365(12)
C37 C47 1.509(11)
C37 C39 1.525(10)
C48 C49 1.360(16)
C49 C54 1.364(16)
C511 N1 1.066(11)
